data_1513206
loop_
_publ_author_name
'Soumik Mandal'
'Santanu Mandal'
'Dipravath K. Seth'
'Balaram Mukhopadhyay'
'Parna Gupta'

_publ_section_title
;
 Ruthenium and osmium complexes of novel carbohydrate derived salen
 ligands: Synthesis, characterization and in situ ligand reduction
;
_journal_name_full
;
Inorganica Chimica Acta
;
_journal_page_first 83
_journal_page_last 88
_journal_paper_doi 10.1016/j.ica.2012.12.016
_journal_volume 398
_journal_year 2013
_chemical_absolute_configuration syn
_chemical_formula_moiety 'C41 H39 N2 O6 P Ru, 3(H2 O)'
_chemical_formula_sum 'C41 H45 N2 O9 P Ru'
_chemical_formula_weight 841.83
_space_group_IT_number 19
_symmetry_cell_setting orthorhombic
_symmetry_space_group_name_Hall 'P 2ac 2ab'
_symmetry_space_group_name_H-M 'P 21 21 21'
_atom_sites_solution_hydrogens geom
_atom_sites_solution_primary direct
_atom_sites_solution_secondary difmap
_cell_angle_alpha 90.00
_cell_angle_beta 90.00
_cell_angle_gamma 90.00
_cell_formula_units_Z 4
_cell_length_a 12.091(6)
_cell_length_b 12.663(6)
_cell_length_c 24.743(12)
_cell_measurement_reflns_used 674
_cell_measurement_temperature 100
_cell_measurement_theta_max 17.35
_cell_measurement_theta_min 2.36
_cell_volume 3788(3)
_computing_cell_refinement 'Bruker SAINT'
_computing_data_collection 'Bruker APEX2'
_computing_data_reduction 'Bruker SAINT'
_computing_molecular_graphics 'Bruker SHELXTL'
_computing_publication_material 'Bruker SHELXTL'
_computing_structure_refinement 'SHELXL-97 (Sheldrick, 2008)'
_computing_structure_solution 'SHELXS-97 (Sheldrick, 2008)'
_diffrn_ambient_temperature 100
_diffrn_measured_fraction_theta_full 0.996
_diffrn_measured_fraction_theta_max 0.996
_diffrn_measurement_device_type 'Bruker APEX-II CCD'
_diffrn_measurement_method '\f and \w scans'
_diffrn_radiation_monochromator graphite
_diffrn_radiation_source 'fine-focus sealed tube'
_diffrn_radiation_type MoK\a
_diffrn_radiation_wavelength 0.71073
_diffrn_reflns_av_R_equivalents 0.1542
_diffrn_reflns_av_sigmaI/netI 0.2197
_diffrn_reflns_limit_h_max 14
_diffrn_reflns_limit_h_min -14
_diffrn_reflns_limit_k_max 15
_diffrn_reflns_limit_k_min -14
_diffrn_reflns_limit_l_max 25
_diffrn_reflns_limit_l_min -29
_diffrn_reflns_number 15519
_diffrn_reflns_theta_full 25.09
_diffrn_reflns_theta_max 25.09
_diffrn_reflns_theta_min 1.65
_exptl_absorpt_coefficient_mu 0.516
_exptl_absorpt_correction_T_max 0.965
_exptl_absorpt_correction_T_min 0.917
_exptl_absorpt_correction_type multi-scan
_exptl_absorpt_process_details 'SADABS; BRUKER, 2008'
_exptl_crystal_colour green
_exptl_crystal_density_diffrn 1.480
_exptl_crystal_density_method 'not measured'
_exptl_crystal_description block
_exptl_crystal_F_000 1744
_exptl_crystal_size_max 0.23
_exptl_crystal_size_mid 0.14
_exptl_crystal_size_min 0.07
_refine_diff_density_max 0.556
_refine_diff_density_min -0.728
_refine_diff_density_rms 0.128
_refine_ls_abs_structure_details 'Flack H D (1983), Acta Cryst. A39, 876-881'
_refine_ls_abs_structure_Flack 0.06(4)
_refine_ls_extinction_method none
_refine_ls_goodness_of_fit_ref 0.975
_refine_ls_hydrogen_treatment mixed
_refine_ls_matrix_type full
_refine_ls_number_parameters 463
_refine_ls_number_reflns 6680
_refine_ls_number_restraints 4
_refine_ls_restrained_S_all 0.975
_refine_ls_R_factor_all 0.1499
_refine_ls_R_factor_gt 0.0690
_refine_ls_shift/su_max 0.006
_refine_ls_shift/su_mean 0.000
_refine_ls_structure_factor_coef Fsqd
_refine_ls_weighting_details 'calc w=1/[\s^2^(Fo^2^)+(0.0094P)^2^+0.0000P] where P=(Fo^2^+2Fc^2^)/3'
_refine_ls_weighting_scheme calc
_refine_ls_wR_factor_gt 0.0755
_refine_ls_wR_factor_ref 0.0944
_reflns_number_gt 3825
_reflns_number_total 6680
_reflns_threshold_expression >2sigma(I)
_cod_data_source_file ICA-2013-398-83-88-1.cif
_cod_data_source_block 1
_cod_original_sg_symbol_H-M P2(1)2(1)2(1)
_cod_database_code 1513206

loop_
_symmetry_equiv_pos_as_xyz
'x, y, z'
'x+1/2, -y+1/2, -z'
'-x, y+1/2, -z+1/2'
'-x+1/2, -y, z+1/2'

loop_
_atom_site_label
_atom_site_type_symbol
_atom_site_fract_x
_atom_site_fract_y
_atom_site_fract_z
_atom_site_U_iso_or_equiv
_atom_site_adp_type
_atom_site_occupancy
_atom_site_symmetry_multiplicity
_atom_site_calc_flag
_atom_site_refinement_flags
Ru1 Ru 0.23304(6) 0.31982(6) 0.20239(3) 0.01561(17) Uani 1 1 d .
P1 P 0.1589(2) 0.28306(19) 0.11746(9) 0.0166(6) Uani 1 1 d .
N1 N 0.2095(6) 0.1743(6) 0.2370(2) 0.0185(18) Uani 1 1 d .
N2 N 0.3097(7) 0.3533(6) 0.2802(3) 0.016(2) Uani 1 1 d D
O1 O 0.2760(5) 0.2062(4) 0.44538(19) 0.0266(16) Uani 1 1 d .
O2 O 0.2213(6) 0.3721(4) 0.42287(19) 0.0204(16) Uani 1 1 d .
O3 O 0.2712(5) 0.1655(4) 0.35346(18) 0.0208(14) Uani 1 1 d .
O4 O 0.3900(5) 0.2613(5) 0.1794(2) 0.0208(17) Uani 1 1 d .
O5 O 0.2828(5) 0.4683(4) 0.17206(19) 0.0182(15) Uani 1 1 d .
O6 O 0.0134(5) 0.4068(5) 0.2342(2) 0.0222(16) Uani 1 1 d .
O7 O 0.5868(9) 0.3653(8) 0.1925(6) 0.091(4) Uani 1 1 d D
O8 O 0.4902(9) 0.5485(7) 0.1422(3) 0.049(2) Uani 1 1 d D
O9 O 0.4896(7) 0.7377(7) 0.1970(4) 0.046(2) Uani 1 1 d D
C1 C 0.3308(8) 0.3503(7) 0.5039(3) 0.033(3) Uani 1 1 d .
H1A H 0.3480 0.3015 0.5324 0.049 Uiso 1 1 calc R
H1B H 0.3046 0.4153 0.5192 0.049 Uiso 1 1 calc R
H1C H 0.3960 0.3637 0.4829 0.049 Uiso 1 1 calc R
C2 C 0.1352(9) 0.2898(7) 0.4986(3) 0.039(3) Uani 1 1 d .
H2C H 0.0806 0.2605 0.4747 0.058 Uiso 1 1 calc R
H2A H 0.1102 0.3570 0.5117 0.058 Uiso 1 1 calc R
H2B H 0.1466 0.2427 0.5285 0.058 Uiso 1 1 calc R
C3 C 0.2429(8) 0.3040(6) 0.4683(3) 0.019(2) Uani 1 1 d .
C4 C 0.3245(8) 0.2241(6) 0.3946(3) 0.021(2) Uani 1 1 d .
H4 H 0.4042 0.2104 0.3953 0.025 Uiso 1 1 calc R
C5 C 0.2989(7) 0.3423(6) 0.3822(3) 0.018(2) Uani 1 1 d .
H5 H 0.3649 0.3873 0.3811 0.022 Uiso 1 1 calc R
C6 C 0.2346(7) 0.3385(6) 0.3281(3) 0.013(2) Uani 1 1 d .
H6 H 0.1760 0.3919 0.3280 0.016 Uiso 1 1 calc R
C7 C 0.1849(8) 0.2292(6) 0.3319(3) 0.019(2) Uani 1 1 d .
H7 H 0.1267 0.2325 0.3594 0.023 Uiso 1 1 calc R
C8 C 0.1363(7) 0.1724(8) 0.2834(3) 0.021(2) Uani 1 1 d .
H8A H 0.1212 0.0996 0.2931 0.026 Uiso 1 1 calc R
H8B H 0.0666 0.2053 0.2737 0.026 Uiso 1 1 calc R
C9 C 0.2638(8) 0.0899(7) 0.2257(3) 0.020(2) Uani 1 1 d .
H9 H 0.2507 0.0311 0.2473 0.024 Uiso 1 1 calc R
C10 C 0.3439(8) 0.0779(7) 0.1822(3) 0.0225(10) Uani 1 1 d .
C11 C 0.3566(8) -0.0229(7) 0.1596(3) 0.0225(10) Uani 1 1 d .
H11 H 0.3201 -0.0800 0.1750 0.027 Uiso 1 1 calc R
C12 C 0.4215(7) -0.0383(8) 0.1156(3) 0.0225(10) Uani 1 1 d .
H12 H 0.4289 -0.1057 0.1011 0.027 Uiso 1 1 calc R
C13 C 0.4760(7) 0.0448(7) 0.0922(3) 0.0225(10) Uani 1 1 d .
H13 H 0.5184 0.0337 0.0614 0.027 Uiso 1 1 calc R
C14 C 0.4683(7) 0.1476(7) 0.1146(3) 0.0225(10) Uani 1 1 d .
H14 H 0.5085 0.2031 0.0998 0.027 Uiso 1 1 calc R
C15 C 0.3996(7) 0.1650(8) 0.1594(3) 0.0225(10) Uani 1 1 d .
C16 C 0.3620(7) 0.4615(7) 0.2787(3) 0.021(2) Uani 1 1 d .
H16A H 0.3881 0.4790 0.3147 0.026 Uiso 1 1 calc R
H16B H 0.4258 0.4593 0.2549 0.026 Uiso 1 1 calc R
C17 C 0.2854(8) 0.5474(6) 0.2597(3) 0.018(2) Uani 1 1 d .
C18 C 0.2544(8) 0.6318(6) 0.2928(3) 0.027(2) Uani 1 1 d .
H18 H 0.2741 0.6313 0.3291 0.032 Uiso 1 1 calc R
C19 C 0.1944(8) 0.7171(7) 0.2722(3) 0.030(3) Uani 1 1 d .
H19 H 0.1692 0.7699 0.2952 0.036 Uiso 1 1 calc R
C20 C 0.1731(7) 0.7225(7) 0.2180(3) 0.026(3) Uani 1 1 d .
H20 H 0.1379 0.7816 0.2038 0.031 Uiso 1 1 calc R
C21 C 0.2040(7) 0.6395(6) 0.1839(3) 0.017(2) Uani 1 1 d .
H21 H 0.1890 0.6440 0.1471 0.020 Uiso 1 1 calc R
C22 C 0.2566(8) 0.5505(5) 0.2043(3) 0.0175(19) Uani 1 1 d .
C23 C 0.1313(7) 0.1446(6) 0.1042(3) 0.014(2) Uani 1 1 d .
C24 C 0.0669(7) 0.0887(7) 0.1408(3) 0.021(2) Uani 1 1 d .
H24 H 0.0356 0.1240 0.1700 0.025 Uiso 1 1 calc R
C25 C 0.0480(8) -0.0194(8) 0.1346(3) 0.024(3) Uani 1 1 d .
H25 H 0.0051 -0.0557 0.1596 0.029 Uiso 1 1 calc R
C26 C 0.0939(8) -0.0725(8) 0.0906(3) 0.028(3) Uani 1 1 d .
H26 H 0.0813 -0.1445 0.0863 0.034 Uiso 1 1 calc R
C27 C 0.1580(9) -0.0192(8) 0.0534(4) 0.032(3) Uani 1 1 d .
H27 H 0.1887 -0.0546 0.0241 0.038 Uiso 1 1 calc R
C28 C 0.1758(7) 0.0882(7) 0.0606(3) 0.022(2) Uani 1 1 d .
H28 H 0.2190 0.1241 0.0355 0.026 Uiso 1 1 calc R
C29 C 0.0293(8) 0.3506(7) 0.1044(3) 0.018(2) Uani 1 1 d .
C30 C -0.0734(8) 0.3003(8) 0.0985(3) 0.0312(12) Uani 1 1 d .
H30 H -0.0773 0.2272 0.1015 0.037 Uiso 1 1 calc R
C31 C -0.1690(8) 0.3569(7) 0.0883(3) 0.0312(12) Uani 1 1 d .
H31 H -0.2362 0.3217 0.0853 0.037 Uiso 1 1 calc R
C32 C -0.1652(8) 0.4658(8) 0.0825(3) 0.0312(12) Uani 1 1 d .
H32 H -0.2287 0.5045 0.0749 0.037 Uiso 1 1 calc R
C33 C -0.0630(8) 0.5154(8) 0.0887(3) 0.0312(12) Uani 1 1 d .
H33 H -0.0589 0.5885 0.0856 0.037 Uiso 1 1 calc R
C34 C 0.0313(9) 0.4596(7) 0.0990(3) 0.0312(12) Uani 1 1 d .
H34 H 0.0981 0.4953 0.1025 0.037 Uiso 1 1 calc R
C35 C 0.2405(9) 0.3321(7) 0.0587(3) 0.021(2) Uani 1 1 d .
C36 C 0.1896(7) 0.3371(7) 0.0083(3) 0.022(2) Uani 1 1 d .
H36 H 0.1183 0.3113 0.0031 0.026 Uiso 1 1 calc R
C37 C 0.2489(10) 0.3819(6) -0.0343(3) 0.029(3) Uani 1 1 d .
H37 H 0.2158 0.3877 -0.0681 0.035 Uiso 1 1 calc R
C38 C 0.3552(9) 0.4179(8) -0.0273(4) 0.032(3) Uani 1 1 d .
H38 H 0.3934 0.4481 -0.0560 0.038 Uiso 1 1 calc R
C39 C 0.4050(8) 0.4087(7) 0.0232(4) 0.030(3) Uani 1 1 d .
H39 H 0.4771 0.4325 0.0281 0.036 Uiso 1 1 calc R
C40 C 0.3465(9) 0.3634(7) 0.0670(3) 0.024(3) Uani 1 1 d .
H40 H 0.3800 0.3553 0.1006 0.029 Uiso 1 1 calc R
C41 C 0.0968(8) 0.3727(7) 0.2222(3) 0.016(2) Uani 1 1 d .
H2 H 0.362(5) 0.310(5) 0.287(3) 0.03(3) Uiso 1 1 d D
H7A H 0.653(6) 0.338(13) 0.192(7) 0.24(10) Uiso 1 1 d D
H9A H 0.506(10) 0.678(5) 0.181(4) 0.10(6) Uiso 1 1 d D
H7B H 0.522(10) 0.351(11) 0.185(5) 0.10(6) Uiso 1 1 d .
H9B H 0.435(9) 0.738(8) 0.218(4) 0.08(5) Uiso 1 1 d .
H8C H 0.544(12) 0.504(12) 0.143(5) 0.14(8) Uiso 1 1 d .
H8D H 0.430(6) 0.514(9) 0.150(4) 0.09(5) Uiso 1 1 d D

loop_
_atom_site_aniso_label
_atom_site_aniso_U_11
_atom_site_aniso_U_22
_atom_site_aniso_U_33
_atom_site_aniso_U_23
_atom_site_aniso_U_13
_atom_site_aniso_U_12
Ru1 0.0173(4) 0.0150(3) 0.0146(3) -0.0003(4) 0.0013(4) -0.0005(4)
P1 0.0190(16) 0.0158(14) 0.0151(14) 0.0014(11) 0.0021(11) 0.0019(12)
N1 0.021(5) 0.022(4) 0.012(4) 0.001(4) -0.001(3) -0.004(5)
N2 0.024(5) 0.011(5) 0.014(5) -0.002(3) -0.001(3) -0.002(4)
O1 0.044(4) 0.020(4) 0.016(3) 0.002(3) 0.007(3) 0.007(4)
O2 0.034(5) 0.019(3) 0.008(3) -0.006(3) 0.001(3) 0.005(4)
O3 0.028(4) 0.015(3) 0.019(3) 0.002(3) -0.003(3) 0.000(4)
O4 0.021(4) 0.018(4) 0.024(4) -0.006(3) 0.006(3) 0.004(3)
O5 0.024(4) 0.010(3) 0.021(3) 0.001(2) 0.004(3) -0.005(3)
O6 0.014(4) 0.033(5) 0.020(4) -0.011(3) -0.001(3) 0.003(3)
O7 0.031(6) 0.066(7) 0.178(11) -0.011(7) 0.007(8) -0.014(6)
O8 0.038(6) 0.041(6) 0.068(6) -0.018(4) 0.025(5) -0.024(5)
O9 0.025(5) 0.052(6) 0.062(6) -0.024(5) -0.001(5) -0.003(4)
C1 0.037(7) 0.032(7) 0.030(6) -0.012(5) -0.010(5) -0.004(6)
C2 0.069(9) 0.025(7) 0.022(6) -0.006(5) 0.013(6) -0.015(6)
C3 0.022(6) 0.009(5) 0.025(5) -0.001(4) 0.002(4) 0.005(5)
C4 0.025(6) 0.017(5) 0.021(6) -0.001(4) 0.000(5) 0.000(5)
C5 0.022(6) 0.017(6) 0.015(5) -0.001(4) 0.003(4) -0.008(5)
C6 0.009(5) 0.019(5) 0.011(4) 0.002(4) 0.006(4) -0.005(5)
C7 0.024(6) 0.015(5) 0.019(6) 0.006(4) 0.003(5) 0.000(5)
C8 0.027(6) 0.025(6) 0.013(5) 0.000(5) 0.000(4) -0.002(6)
C9 0.020(6) 0.021(5) 0.017(5) -0.009(4) -0.009(5) -0.001(6)
C10 0.025(3) 0.020(2) 0.022(2) -0.005(2) -0.0036(18) 0.007(2)
C11 0.025(3) 0.020(2) 0.022(2) -0.005(2) -0.0036(18) 0.007(2)
C12 0.025(3) 0.020(2) 0.022(2) -0.005(2) -0.0036(18) 0.007(2)
C13 0.025(3) 0.020(2) 0.022(2) -0.005(2) -0.0036(18) 0.007(2)
C14 0.025(3) 0.020(2) 0.022(2) -0.005(2) -0.0036(18) 0.007(2)
C15 0.025(3) 0.020(2) 0.022(2) -0.005(2) -0.0036(18) 0.007(2)
C16 0.021(6) 0.018(6) 0.025(6) 0.000(4) -0.005(4) -0.002(5)
C17 0.024(6) 0.011(5) 0.020(5) 0.004(4) 0.008(4) -0.006(5)
C18 0.034(6) 0.030(5) 0.017(4) -0.006(5) 0.001(6) -0.009(5)
C19 0.040(7) 0.026(6) 0.025(6) -0.005(4) -0.005(5) -0.001(5)
C20 0.018(6) 0.022(6) 0.038(7) 0.002(5) -0.003(4) -0.003(5)
C21 0.014(6) 0.025(5) 0.013(5) 0.002(4) 0.003(4) 0.005(4)
C22 0.021(5) 0.018(4) 0.013(4) 0.001(4) -0.013(5) -0.001(5)
C23 0.012(6) 0.016(6) 0.014(5) -0.001(4) -0.010(4) 0.003(4)
C24 0.016(6) 0.026(6) 0.021(6) -0.009(5) -0.005(4) -0.007(5)
C25 0.018(6) 0.036(7) 0.019(6) -0.001(5) -0.007(4) -0.011(5)
C26 0.041(7) 0.015(6) 0.029(6) 0.002(5) -0.014(5) 0.005(6)
C27 0.043(8) 0.020(7) 0.033(7) -0.014(5) -0.003(5) 0.004(6)
C28 0.018(6) 0.021(6) 0.027(6) 0.000(5) -0.005(4) -0.003(5)
C29 0.021(6) 0.020(6) 0.012(5) -0.008(4) -0.001(4) 0.009(5)
C30 0.032(3) 0.026(3) 0.036(3) -0.007(2) -0.008(2) 0.010(3)
C31 0.032(3) 0.026(3) 0.036(3) -0.007(2) -0.008(2) 0.010(3)
C32 0.032(3) 0.026(3) 0.036(3) -0.007(2) -0.008(2) 0.010(3)
C33 0.032(3) 0.026(3) 0.036(3) -0.007(2) -0.008(2) 0.010(3)
C34 0.032(3) 0.026(3) 0.036(3) -0.007(2) -0.008(2) 0.010(3)
C35 0.029(6) 0.009(5) 0.026(5) 0.001(4) 0.012(5) 0.005(6)
C36 0.022(6) 0.024(6) 0.019(5) 0.000(5) 0.000(4) -0.002(5)
C37 0.043(9) 0.030(6) 0.015(5) 0.000(4) 0.000(5) 0.014(7)
C38 0.042(8) 0.030(7) 0.024(6) 0.014(5) 0.011(5) 0.013(6)
C39 0.026(7) 0.019(6) 0.044(7) -0.003(5) 0.013(5) 0.005(5)
C40 0.043(8) 0.014(6) 0.015(6) 0.002(4) 0.015(5) -0.007(5)
C41 0.018(6) 0.021(6) 0.009(5) 0.004(4) 0.000(4) -0.006(5)

loop_
_atom_type_symbol
_atom_type_description
_atom_type_scat_dispersion_real
_atom_type_scat_dispersion_imag
_atom_type_scat_source
C C 0.0033 0.0016 'International Tables Vol C Tables 4.2.6.8 and 6.1.1.4'
H H 0.0000 0.0000 'International Tables Vol C Tables 4.2.6.8 and 6.1.1.4'
N N 0.0061 0.0033 'International Tables Vol C Tables 4.2.6.8 and 6.1.1.4'
O O 0.0106 0.0060 'International Tables Vol C Tables 4.2.6.8 and 6.1.1.4'
P P 0.1023 0.0942 'International Tables Vol C Tables 4.2.6.8 and 6.1.1.4'
Ru Ru -1.2594 0.8363 'International Tables Vol C Tables 4.2.6.8 and 6.1.1.4'

loop_
_geom_angle_atom_site_label_1
_geom_angle_atom_site_label_2
_geom_angle_atom_site_label_3
_geom_angle
C41 Ru1 N1 95.2(3)
C41 Ru1 O5 91.4(3)
N1 Ru1 O5 170.9(3)
C41 Ru1 O4 179.2(3)
N1 Ru1 O4 85.5(3)
O5 Ru1 O4 87.8(2)
C41 Ru1 N2 94.3(3)
N1 Ru1 N2 82.3(2)
O5 Ru1 N2 91.1(2)
O4 Ru1 N2 85.6(3)
C41 Ru1 P1 88.2(3)
N1 Ru1 P1 98.23(18)
O5 Ru1 P1 88.11(15)
O4 Ru1 P1 91.86(16)
N2 Ru1 P1 177.4(2)
C29 P1 C23 105.3(4)
C29 P1 C35 99.3(4)
C23 P1 C35 106.2(4)
C29 P1 Ru1 113.5(3)
C23 P1 Ru1 115.3(3)
C35 P1 Ru1 115.7(3)
C9 N1 C8 118.0(8)
C9 N1 Ru1 125.8(6)
C8 N1 Ru1 115.5(6)
C6 N2 C16 112.6(6)
C6 N2 Ru1 114.6(5)
C16 N2 Ru1 109.5(5)
C6 N2 H2 102(6)
C16 N2 H2 106(6)
Ru1 N2 H2 112(5)
C4 O1 C3 109.5(6)
C5 O2 C3 105.8(6)
C4 O3 C7 107.9(6)
C15 O4 Ru1 120.2(6)
C22 O5 Ru1 114.3(5)
H7A O7 H7B 142(10)
H8C O8 H8D 108(10)
H9A O9 H9B 117(10)
C3 C1 H1A 109.5
C3 C1 H1B 109.5
H1A C1 H1B 109.5
C3 C1 H1C 109.5
H1A C1 H1C 109.5
H1B C1 H1C 109.5
C3 C2 H2C 109.5
C3 C2 H2A 109.5
H2C C2 H2A 109.5
C3 C2 H2B 109.5
H2C C2 H2B 109.5
H2A C2 H2B 109.5
O1 C3 O2 105.2(5)
O1 C3 C1 112.0(7)
O2 C3 C1 110.7(7)
O1 C3 C2 109.7(7)
O2 C3 C2 107.6(8)
C1 C3 C2 111.4(7)
O1 C4 O3 111.7(7)
O1 C4 C5 104.4(6)
O3 C4 C5 105.7(6)
O1 C4 H4 111.6
O3 C4 H4 111.6
C5 C4 H4 111.6
O2 C5 C6 106.7(7)
O2 C5 C4 104.2(6)
C6 C5 C4 103.8(6)
O2 C5 H5 113.7
C6 C5 H5 113.7
C4 C5 H5 113.7
N2 C6 C7 113.7(6)
N2 C6 C5 112.0(7)
C7 C6 C5 100.1(6)
N2 C6 H6 110.2
C7 C6 H6 110.2
C5 C6 H6 110.2
O3 C7 C6 104.5(7)
O3 C7 C8 108.2(7)
C6 C7 C8 122.7(7)
O3 C7 H7 106.8
C6 C7 H7 106.8
C8 C7 H7 106.8
N1 C8 C7 112.4(7)
N1 C8 H8A 109.1
C7 C8 H8A 109.1
N1 C8 H8B 109.1
C7 C8 H8B 109.1
H8A C8 H8B 107.9
N1 C9 C10 126.0(8)
N1 C9 H9 117.0
C10 C9 H9 117.0
C11 C10 C15 120.1(9)
C11 C10 C9 117.6(9)
C15 C10 C9 122.1(8)
C12 C11 C10 121.0(9)
C12 C11 H11 119.5
C10 C11 H11 119.5
C11 C12 C13 120.5(9)
C11 C12 H12 119.8
C13 C12 H12 119.8
C12 C13 C14 120.6(9)
C12 C13 H13 119.7
C14 C13 H13 119.7
C15 C14 C13 119.5(9)
C15 C14 H14 120.3
C13 C14 H14 120.3
O4 C15 C14 119.5(8)
O4 C15 C10 122.1(8)
C14 C15 C10 118.4(9)
C17 C16 N2 114.0(7)
C17 C16 H16A 108.8
N2 C16 H16A 108.8
C17 C16 H16B 108.8
N2 C16 H16B 108.8
H16A C16 H16B 107.7
C18 C17 C22 118.6(8)
C18 C17 C16 122.4(8)
C22 C17 C16 118.3(7)
C17 C18 C19 121.2(8)
C17 C18 H18 119.4
C19 C18 H18 119.4
C20 C19 C18 119.6(8)
C20 C19 H19 120.2
C18 C19 H19 120.2
C19 C20 C21 120.2(8)
C19 C20 H20 119.9
C21 C20 H20 119.9
C22 C21 C20 120.9(7)
C22 C21 H21 119.6
C20 C21 H21 119.6
O5 C22 C21 121.3(7)
O5 C22 C17 119.5(7)
C21 C22 C17 119.1(7)
C24 C23 C28 117.2(8)
C24 C23 P1 118.6(7)
C28 C23 P1 124.1(7)
C23 C24 C25 121.4(8)
C23 C24 H24 119.3
C25 C24 H24 119.3
C26 C25 C24 119.6(9)
C26 C25 H25 120.2
C24 C25 H25 120.2
C27 C26 C25 120.5(10)
C27 C26 H26 119.7
C25 C26 H26 119.7
C26 C27 C28 118.7(9)
C26 C27 H27 120.6
C28 C27 H27 120.6
C27 C28 C23 122.6(9)
C27 C28 H28 118.7
C23 C28 H28 118.7
C34 C29 C30 117.2(9)
C34 C29 P1 118.1(7)
C30 C29 P1 124.7(7)
C31 C30 C29 121.6(9)
C31 C30 H30 119.2
C29 C30 H30 119.2
C30 C31 C32 120.5(10)
C30 C31 H31 119.8
C32 C31 H31 119.8
C31 C32 C33 117.7(10)
C31 C32 H32 121.1
C33 C32 H32 121.2
C34 C33 C32 121.8(10)
C34 C33 H33 119.1
C32 C33 H33 119.1
C33 C34 C29 121.2(10)
C33 C34 H34 119.4
C29 C34 H34 119.4
C40 C35 C36 122.6(8)
C40 C35 P1 118.7(7)
C36 C35 P1 118.7(8)
C35 C36 C37 117.9(9)
C35 C36 H36 121.1
C37 C36 H36 121.1
C38 C37 C36 121.4(9)
C38 C37 H37 119.3
C36 C37 H37 119.3
C37 C38 C39 119.3(9)
C37 C38 H38 120.3
C39 C38 H38 120.3
C38 C39 C40 120.3(10)
C38 C39 H39 119.8
C40 C39 H39 119.8
C35 C40 C39 118.3(9)
C35 C40 H40 120.8
C39 C40 H40 120.8
O6 C41 Ru1 179.0(8)

loop_
_geom_bond_atom_site_label_1
_geom_bond_atom_site_label_2
_geom_bond_distance
Ru1 C41 1.845(9)
Ru1 N1 2.052(7)
Ru1 O5 2.112(5)
Ru1 O4 2.115(6)
Ru1 N2 2.178(7)
Ru1 P1 2.332(3)
P1 C29 1.814(9)
P1 C23 1.815(8)
P1 C35 1.863(8)
N1 C9 1.284(10)
N1 C8 1.450(9)
N2 C6 1.507(9)
N2 C16 1.509(10)
N2 H2 0.86(2)
O1 C4 1.404(8)
O1 C3 1.420(9)
O2 C5 1.426(9)
O2 C3 1.440(8)
O3 C4 1.415(9)
O3 C7 1.423(10)
O4 C15 1.321(10)
O5 C22 1.349(8)
O6 C41 1.137(10)
O7 H7A 0.88(2)
O7 H7B 0.83(12)
O8 H8C 0.86(13)
O8 H8D 0.87(2)
O9 H9A 0.87(2)
O9 H9B 0.85(10)
C1 C3 1.500(11)
C1 H1A 0.9600
C1 H1B 0.9600
C1 H1C 0.9600
C2 C3 1.513(11)
C2 H2C 0.9600
C2 H2A 0.9600
C2 H2B 0.9600
C4 C5 1.560(10)
C4 H4 0.9800
C5 C6 1.549(9)
C5 H5 0.9800
C6 C7 1.511(10)
C6 H6 0.9800
C7 C8 1.517(10)
C7 H7 0.9800
C8 H8A 0.9700
C8 H8B 0.9700
C9 C10 1.457(11)
C9 H9 0.9300
C10 C11 1.401(11)
C10 C15 1.409(12)
C11 C12 1.356(11)
C11 H11 0.9300
C12 C13 1.369(12)
C12 H12 0.9300
C13 C14 1.418(11)
C13 H13 0.9300
C14 C15 1.402(11)
C14 H14 0.9300
C16 C17 1.503(11)
C16 H16A 0.9700
C16 H16B 0.9700
C17 C18 1.397(10)
C17 C22 1.417(10)
C18 C19 1.397(10)
C18 H18 0.9300
C19 C20 1.367(10)
C19 H19 0.9300
C20 C21 1.399(10)
C20 H20 0.9300
C21 C22 1.389(10)
C21 H21 0.9300
C23 C24 1.388(11)
C23 C28 1.401(10)
C24 C25 1.396(12)
C24 H24 0.9300
C25 C26 1.395(11)
C25 H25 0.9300
C26 C27 1.380(12)
C26 H26 0.9300
C27 C28 1.388(11)
C27 H27 0.9300
C28 H28 0.9300
C29 C34 1.387(11)
C29 C30 1.403(12)
C30 C31 1.383(11)
C30 H30 0.9300
C31 C32 1.387(11)
C31 H31 0.9300
C32 C33 1.395(12)
C32 H32 0.9300
C33 C34 1.365(12)
C33 H33 0.9300
C34 H34 0.9300
C35 C40 1.358(13)
C35 C36 1.393(10)
C36 C37 1.395(11)
C36 H36 0.9300
C37 C38 1.374(14)
C37 H37 0.9300
C38 C39 1.391(11)
C38 H38 0.9300
C39 C40 1.416(11)
C39 H39 0.9300
C40 H40 0.9300

loop_
_geom_hbond_atom_site_label_D
_geom_hbond_atom_site_label_H
_geom_hbond_atom_site_label_A
_geom_hbond_site_symmetry_A
_geom_hbond_distance_DH
_geom_hbond_distance_HA
_geom_hbond_distance_DA
_geom_hbond_angle_DHA
_geom_hbond_publ_flag
N(2) H(2) O(9) 3_645 0.86 2.05 2.8898 166 yes
O(7) H(7B) O(4) . 0.83 1.96(13) 2.7398 156 ?
O(8) H(8C) O(7) . 0.86 2.20 2.8796 135 ?
O(8) H(8D) O(5) . 0.87 1.95 2.8049 167 ?
O(9) H(9A) O(8) . 0.87 1.92 2.7522 162 ?
